data_4333851
loop_
_publ_author_name
'Li-Li Liang'
'Xin-Long Ni'
'Yi Zhao'
'Kai Chen'
'Xin Xiao'
'Yun-Qian Zhang'
'Carl Redshaw'
'Qian-Jiang Zhu'
'Sai-Feng Xue'
'Zhu Tao'

_publ_section_title
;
 Construction of Cucurbit[7]uril Based Tubular Nanochannels Incorporating
 Associated [CdCl4]2- and Lanthanide Ions
;
_journal_name_full 'Inorganic Chemistry'
_journal_page_first 1909
_journal_page_last 1915
_journal_paper_doi 10.1021/ic302145j
_journal_volume 52
_journal_year 2013
_chemical_formula_moiety 'C42 H52 N29 Nd O22, 2(C2 H3 O2), 17(H2 O)'
_chemical_formula_sum 'C46 H92 N29 Nd O43'
_chemical_formula_weight 1883.73
_chemical_name_systematic
;
 ?
;
_space_group_IT_number 61
_symmetry_cell_setting orthorhombic
_symmetry_space_group_name_Hall '-P 2ac 2ab'
_symmetry_space_group_name_H-M 'P b c a'
_atom_sites_solution_hydrogens geom
_atom_sites_solution_primary direct
_atom_sites_solution_secondary difmap
_audit_creation_method SHELXL-97
_cell_angle_alpha 90.00
_cell_angle_beta 90.00
_cell_angle_gamma 90.00
_cell_formula_units_Z 8
_cell_length_a 26.8431(13)
_cell_length_b 16.8269(8)
_cell_length_c 33.7960(16)
_cell_measurement_temperature 223(2)
_cell_volume 15265.2(13)
_computing_structure_refinement 'SHELXL-97 (Sheldrick, 1997)'
_diffrn_ambient_temperature 223(2)
_diffrn_measured_fraction_theta_full 0.990
_diffrn_measured_fraction_theta_max 0.990
_diffrn_measurement_device_type 'Bruker CCD Area Detector'
_diffrn_measurement_method '\f and \w scan'
_diffrn_radiation_monochromator graphite
_diffrn_radiation_source 'fine-focus sealed tube'
_diffrn_radiation_type MoK\a
_diffrn_radiation_wavelength 0.71073
_diffrn_reflns_av_R_equivalents 0.0696
_diffrn_reflns_av_sigmaI/netI 0.0470
_diffrn_reflns_limit_h_max 32
_diffrn_reflns_limit_h_min -32
_diffrn_reflns_limit_k_max 20
_diffrn_reflns_limit_k_min -20
_diffrn_reflns_limit_l_max 40
_diffrn_reflns_limit_l_min -37
_diffrn_reflns_number 107685
_diffrn_reflns_theta_full 26.00
_diffrn_reflns_theta_max 26.00
_diffrn_reflns_theta_min 1.21
_exptl_absorpt_coefficient_mu 0.799
_exptl_absorpt_correction_T_max 0.8695
_exptl_absorpt_correction_T_min 0.8131
_exptl_absorpt_correction_type multi-scan
_exptl_absorpt_process_details 'SADABS (Bruker, 2008)'
_exptl_crystal_colour colorless
_exptl_crystal_density_diffrn 1.639
_exptl_crystal_description prism
_exptl_crystal_F_000 7800
_exptl_crystal_size_max 0.27
_exptl_crystal_size_mid 0.21
_exptl_crystal_size_min 0.18
_platon_squeeze_details
;
;
_refine_diff_density_max 0.780
_refine_diff_density_min -0.914
_refine_diff_density_rms 0.090
_refine_ls_extinction_method none
_refine_ls_goodness_of_fit_ref 1.090
_refine_ls_hydrogen_treatment constr
_refine_ls_matrix_type full
_refine_ls_number_parameters 921
_refine_ls_number_reflns 14839
_refine_ls_number_restraints 1
_refine_ls_restrained_S_all 1.090
_refine_ls_R_factor_all 0.0717
_refine_ls_R_factor_gt 0.0509
_refine_ls_shift/su_max 0.013
_refine_ls_shift/su_mean 0.000
_refine_ls_structure_factor_coef Fsqd
_refine_ls_weighting_details 'calc w=1/[\s^2^(Fo^2^)+(0.0872P)^2^+0.0000P] where P=(Fo^2^+2Fc^2^)/3'
_refine_ls_weighting_scheme calc
_refine_ls_wR_factor_gt 0.1473
_refine_ls_wR_factor_ref 0.1583
_reflns_number_gt 10689
_reflns_number_total 14839
_reflns_threshold_expression >2sigma(I)
_cod_data_source_file ic302145j_si_002_1.cif
_cod_data_source_block CH3COOH
_cod_database_code 4333851

loop_
_symmetry_equiv_pos_as_xyz
'x, y, z'
'-x+1/2, -y, z+1/2'
'-x, y+1/2, -z+1/2'
'x+1/2, -y+1/2, -z'
'-x, -y, -z'
'x-1/2, y, -z-1/2'
'x, -y-1/2, z-1/2'
'-x-1/2, y-1/2, z'

loop_
_atom_site_label
_atom_site_type_symbol
_atom_site_fract_x
_atom_site_fract_y
_atom_site_fract_z
_atom_site_U_iso_or_equiv
_atom_site_adp_type
_atom_site_occupancy
_atom_site_symmetry_multiplicity
_atom_site_calc_flag
_atom_site_refinement_flags
C43 C 0.36642(5) 1.1792(4) 0.10077(18) 0.340(4) Uani 1 1 d D
H43A H 0.3808 1.1331 0.0878 0.510 Uiso 1 1 calc R
H43B H 0.3825 1.1871 0.1262 0.510 Uiso 1 1 calc R
H43C H 0.3713 1.2258 0.0844 0.510 Uiso 1 1 calc R
C44 C 0.31097(6) 1.1658(3) 0.10705(13) 0.1258(19) Uani 1 1 d D
O18 O 0.27590(9) 1.20926(13) 0.11521(8) 0.0967(9) Uani 1 1 d .
O19 O 0.30893(15) 1.09668(18) 0.09612(11) 0.1699(15) Uani 1 1 d .
C45 C 0.40956(19) 1.1295(5) 0.18755(19) 0.223(4) Uani 1 1 d .
H45A H 0.4249 1.1655 0.2064 0.334 Uiso 1 1 calc R
H45B H 0.4154 1.1486 0.1609 0.334 Uiso 1 1 calc R
H45C H 0.4240 1.0770 0.1905 0.334 Uiso 1 1 calc R
C46 C 0.35384(16) 1.1254(3) 0.19525(14) 0.1105(16) Uani 1 1 d .
O20 O 0.33323(10) 1.19538(14) 0.20595(8) 0.0940(9) Uani 1 1 d .
O21 O 0.33365(14) 1.06445(18) 0.19281(11) 0.1493(13) Uani 1 1 d .
N29 N 0.50515(7) 0.78078(13) 0.10605(6) 0.0474(6) Uani 1 1 d .
O1W O 0.37105(6) 0.73256(9) 0.07326(5) 0.0493(5) Uani 1 1 d .
O2W O 0.39902(7) 0.72170(10) 0.15540(6) 0.0561(6) Uani 1 1 d .
O3W O 0.41375(6) 0.88628(10) 0.18426(5) 0.0487(5) Uani 1 1 d .
O4W O 0.36108(8) 0.97806(11) 0.12591(6) 0.0664(6) Uani 1 1 d .
O5W O 0.46509(8) 0.94712(13) 0.09965(7) 0.0908(7) Uani 1 1 d .
O15 O 0.49123(6) 0.80846(11) 0.13841(5) 0.0493(5) Uani 1 1 d .
O16 O 0.47256(6) 0.77697(13) 0.07883(5) 0.0651(6) Uani 1 1 d .
O17 O 0.54814(7) 0.75816(15) 0.10042(6) 0.0769(7) Uani 1 1 d .
ND1 Nd 0.402171(4) 0.845993(7) 0.115427(4) 0.03520(4) Uani 1 1 d .
C1 C 0.27490(8) 0.86294(12) 0.12903(7) 0.0354(6) Uani 1 1 d .
C2 C 0.19810(8) 0.91967(13) 0.14448(7) 0.0375(6) Uani 1 1 d .
H2 H 0.1678 0.8916 0.1537 0.045 Uiso 1 1 calc R
C3 C 0.20417(8) 0.91610(13) 0.09958(7) 0.0350(6) Uani 1 1 d .
H3 H 0.1793 0.8804 0.0872 0.042 Uiso 1 1 calc R
C4 C 0.19334(9) 1.04823(15) 0.11818(7) 0.0394(6) Uani 1 1 d .
C5 C 0.27438(8) 0.86395(12) 0.05619(7) 0.0362(6) Uani 1 1 d .
H5A H 0.2999 0.8230 0.0601 0.043 Uiso 1 1 calc R
H5B H 0.2476 0.8405 0.0403 0.043 Uiso 1 1 calc R
C6 C 0.19111(8) 1.02211(14) 0.04634(7) 0.0399(6) Uani 1 1 d .
H6A H 0.1699 1.0695 0.0454 0.048 Uiso 1 1 calc R
H6B H 0.1738 0.9796 0.0321 0.048 Uiso 1 1 calc R
C7 C 0.34586(8) 0.94154(12) 0.03208(7) 0.0338(6) Uani 1 1 d .
C8 C 0.26872(8) 0.97911(13) 0.00801(7) 0.0390(6) Uani 1 1 d .
H8 H 0.2496 0.9474 -0.0114 0.047 Uiso 1 1 calc R
C9 C 0.30979(8) 1.02871(14) -0.01257(7) 0.0394(6) Uani 1 1 d .
H9 H 0.3099 1.0199 -0.0415 0.047 Uiso 1 1 calc R
C10 C 0.25373(8) 1.11452(14) 0.01843(7) 0.0434(7) Uani 1 1 d .
C11 C 0.40403(8) 1.01745(14) -0.01014(8) 0.0408(7) Uani 1 1 d .
H11A H 0.4027 1.0146 -0.0391 0.049 Uiso 1 1 calc R
H11B H 0.4273 0.9765 -0.0010 0.049 Uiso 1 1 calc R
C12 C 0.31730(9) 1.17883(15) -0.02320(7) 0.0426(7) Uani 1 1 d .
H12A H 0.3206 1.1661 -0.0514 0.051 Uiso 1 1 calc R
H12B H 0.2938 1.2232 -0.0209 0.051 Uiso 1 1 calc R
C13 C 0.46753(8) 1.10088(15) 0.02262(7) 0.0414(7) Uani 1 1 d .
C14 C 0.41127(8) 1.16756(14) -0.01984(7) 0.0378(6) Uani 1 1 d .
H14 H 0.4133 1.1603 -0.0489 0.045 Uiso 1 1 calc R
C15 C 0.45153(8) 1.22569(13) -0.00457(6) 0.0367(6) Uani 1 1 d .
H15 H 0.4699 1.2509 -0.0267 0.044 Uiso 1 1 calc R
C16 C 0.37198(9) 1.27320(14) 0.01210(7) 0.0390(6) Uani 1 1 d .
C17 C 0.53231(8) 1.20194(16) 0.03316(7) 0.0466(7) Uani 1 1 d .
H17A H 0.5537 1.1550 0.0357 0.056 Uiso 1 1 calc R
H17B H 0.5474 1.2373 0.0135 0.056 Uiso 1 1 calc R
C18 C 0.44297(9) 1.35673(14) 0.03297(7) 0.0420(7) Uani 1 1 d .
H18A H 0.4672 1.3778 0.0140 0.050 Uiso 1 1 calc R
H18B H 0.4162 1.3959 0.0357 0.050 Uiso 1 1 calc R
C19 C 0.54746(9) 1.20926(14) 0.10497(7) 0.0400(6) Uani 1 1 d .
C20 C 0.51905(8) 1.32595(14) 0.07482(7) 0.0390(6) Uani 1 1 d .
H20 H 0.5403 1.3588 0.0573 0.047 Uiso 1 1 calc R
C21 C 0.53004(10) 1.34280(14) 0.11923(7) 0.0410(7) Uani 1 1 d .
H21 H 0.5569 1.3826 0.1226 0.049 Uiso 1 1 calc R
C22 C 0.44784(9) 1.37772(13) 0.10478(7) 0.0367(6) Uani 1 1 d .
C23 C 0.56620(9) 1.25180(16) 0.17309(7) 0.0469(7) Uani 1 1 d .
H23A H 0.5845 1.2014 0.1727 0.056 Uiso 1 1 calc R
H23B H 0.5902 1.2942 0.1786 0.056 Uiso 1 1 calc R
C24 C 0.47879(9) 1.41281(14) 0.17158(7) 0.0426(7) Uani 1 1 d .
H24A H 0.5088 1.4449 0.1758 0.051 Uiso 1 1 calc R
H24B H 0.4503 1.4491 0.1702 0.051 Uiso 1 1 calc R
C25 C 0.52144(8) 1.18207(14) 0.22527(7) 0.0421(7) Uani 1 1 d .
C26 C 0.51355(9) 1.32083(14) 0.22406(7) 0.0404(6) Uani 1 1 d .
H26 H 0.5411 1.3583 0.2296 0.049 Uiso 1 1 calc R
C27 C 0.48980(8) 1.28801(13) 0.26279(7) 0.0383(6) Uani 1 1 d .
H27 H 0.5071 1.3082 0.2867 0.046 Uiso 1 1 calc R
C28 C 0.43017(9) 1.35992(15) 0.22754(7) 0.0458(7) Uani 1 1 d .
C29 C 0.48509(9) 1.14756(14) 0.29026(8) 0.0446(7) Uani 1 1 d .
H29A H 0.4975 1.1701 0.3151 0.054 Uiso 1 1 calc R
H29B H 0.5032 1.0980 0.2853 0.054 Uiso 1 1 calc R
C30 C 0.40638(9) 1.31879(14) 0.29576(8) 0.0436(7) Uani 1 1 d .
H30A H 0.4269 1.3291 0.3192 0.052 Uiso 1 1 calc R
H30B H 0.3831 1.3632 0.2929 0.052 Uiso 1 1 calc R
C31 C 0.41340(9) 1.05552(14) 0.28783(7) 0.0407(6) Uani 1 1 d .
C32 C 0.39884(8) 1.17590(15) 0.31938(8) 0.0416(7) Uani 1 1 d .
H32 H 0.4142 1.1870 0.3454 0.050 Uiso 1 1 calc R
C33 C 0.35279(9) 1.12144(15) 0.32379(8) 0.0437(7) Uani 1 1 d .
H33 H 0.3455 1.1098 0.3519 0.052 Uiso 1 1 calc R
C34 C 0.32932(9) 1.24298(14) 0.29463(8) 0.0460(7) Uani 1 1 d .
C35 C 0.34101(9) 0.97471(14) 0.30698(7) 0.0425(7) Uani 1 1 d .
H35A H 0.3653 0.9315 0.3044 0.051 Uiso 1 1 calc R
H35B H 0.3269 0.9720 0.3337 0.051 Uiso 1 1 calc R
C36 C 0.26308(9) 1.14266(14) 0.30399(8) 0.0488(7) Uani 1 1 d .
H36A H 0.2419 1.1891 0.2992 0.059 Uiso 1 1 calc R
H36B H 0.2539 1.1209 0.3299 0.059 Uiso 1 1 calc R
C37 C 0.30534(9) 0.91081(13) 0.24817(7) 0.0377(6) Uani 1 1 d .
C38 C 0.25259(8) 0.99929(14) 0.28059(7) 0.0408(6) Uani 1 1 d .
H38 H 0.2354 0.9853 0.3055 0.049 Uiso 1 1 calc R
C39 C 0.22562(8) 0.96507(13) 0.24478(7) 0.0368(6) Uani 1 1 d .
H39 H 0.1943 0.9379 0.2522 0.044 Uiso 1 1 calc R
C40 C 0.23189(8) 1.10248(13) 0.23890(7) 0.0393(6) Uani 1 1 d .
C41 C 0.24896(9) 0.85171(12) 0.19892(7) 0.0392(6) Uani 1 1 d .
H41A H 0.2176 0.8264 0.2068 0.047 Uiso 1 1 calc R
H41B H 0.2749 0.8107 0.1989 0.047 Uiso 1 1 calc R
C42 C 0.17946(9) 1.03761(14) 0.18967(7) 0.0433(7) Uani 1 1 d .
H42A H 0.1693 1.0930 0.1857 0.052 Uiso 1 1 calc R
H42B H 0.1501 1.0079 0.1986 0.052 Uiso 1 1 calc R
N1 N 0.24362(7) 0.88287(10) 0.15898(6) 0.0347(5) Uani 1 1 d .
N2 N 0.25455(6) 0.88690(10) 0.09424(6) 0.0361(5) Uani 1 1 d .
N3 N 0.19584(7) 1.00519(11) 0.15215(6) 0.0398(5) Uani 1 1 d .
N4 N 0.19736(7) 0.99831(11) 0.08722(6) 0.0376(5) Uani 1 1 d .
N5 N 0.29587(6) 0.92886(11) 0.03462(5) 0.0349(5) Uani 1 1 d .
N6 N 0.35502(7) 0.99999(11) 0.00547(6) 0.0378(5) Uani 1 1 d .
N7 N 0.23792(7) 1.03941(11) 0.02617(6) 0.0399(5) Uani 1 1 d .
N8 N 0.29676(7) 1.11047(11) -0.00285(6) 0.0419(6) Uani 1 1 d .
N9 N 0.42316(7) 1.09475(12) 0.00124(6) 0.0394(5) Uani 1 1 d .
N10 N 0.48357(7) 1.17712(11) 0.01913(6) 0.0389(5) Uani 1 1 d .
N11 N 0.36524(7) 1.20396(11) -0.00834(6) 0.0407(5) Uani 1 1 d .
N12 N 0.42225(7) 1.28345(12) 0.01738(6) 0.0407(5) Uani 1 1 d .
N13 N 0.53033(7) 1.24248(11) 0.07069(6) 0.0408(5) Uani 1 1 d .
N14 N 0.54475(8) 1.26502(12) 0.13414(6) 0.0439(6) Uani 1 1 d .
N15 N 0.46712(7) 1.34676(11) 0.07085(6) 0.0373(5) Uani 1 1 d .
N16 N 0.48332(7) 1.37126(12) 0.13396(6) 0.0409(5) Uani 1 1 d .
N17 N 0.53103(7) 1.24945(11) 0.20420(6) 0.0405(5) Uani 1 1 d .
N18 N 0.49513(7) 1.20227(11) 0.25865(6) 0.0421(6) Uani 1 1 d .
N19 N 0.47218(7) 1.35975(11) 0.20501(6) 0.0432(6) Uani 1 1 d .
N20 N 0.43877(7) 1.31583(12) 0.26068(6) 0.0412(5) Uani 1 1 d .
N21 N 0.43203(7) 1.12961(11) 0.29462(6) 0.0419(6) Uani 1 1 d .
N22 N 0.36683(7) 1.05053(11) 0.30235(6) 0.0414(6) Uani 1 1 d .
N23 N 0.37890(7) 1.24794(12) 0.30186(6) 0.0444(6) Uani 1 1 d .
N24 N 0.31332(8) 1.16783(12) 0.30552(7) 0.0484(6) Uani 1 1 d .
N25 N 0.30138(7) 0.96264(12) 0.27837(6) 0.0429(6) Uani 1 1 d .
N26 N 0.26158(7) 0.91076(10) 0.22758(6) 0.0362(5) Uani 1 1 d .
N27 N 0.25264(7) 1.08388(11) 0.27416(6) 0.0394(5) Uani 1 1 d .
N28 N 0.21665(7) 1.03500(11) 0.22021(6) 0.0376(5) Uani 1 1 d .
O1 O 0.31490(6) 0.82798(10) 0.13283(5) 0.0434(5) Uani 1 1 d .
O2 O 0.37845(5) 0.90393(9) 0.05060(5) 0.0386(4) Uani 1 1 d .
O3 O 0.48802(6) 1.04653(10) 0.04001(5) 0.0444(5) Uani 1 1 d .
O4 O 0.56389(7) 1.14170(11) 0.10815(5) 0.0526(5) Uani 1 1 d .
O5 O 0.53429(6) 1.11415(10) 0.21607(6) 0.0519(5) Uani 1 1 d .
O6 O 0.43647(6) 1.00136(10) 0.27138(5) 0.0464(5) Uani 1 1 d .
O7 O 0.34207(6) 0.86940(10) 0.24079(5) 0.0456(5) Uani 1 1 d .
O8 O 0.18746(7) 1.12086(10) 0.11594(5) 0.0536(5) Uani 1 1 d .
O9 O 0.23314(6) 1.17626(10) 0.02858(6) 0.0525(5) Uani 1 1 d .
O10 O 0.33917(6) 1.31895(11) 0.02320(5) 0.0511(5) Uani 1 1 d .
O11 O 0.40638(6) 1.40891(11) 0.10839(5) 0.0446(5) Uani 1 1 d .
O12 O 0.39127(7) 1.39515(13) 0.21985(6) 0.0674(6) Uani 1 1 d .
O13 O 0.30237(6) 1.29505(10) 0.28171(5) 0.0550(5) Uani 1 1 d .
O14 O 0.22794(7) 1.17016(10) 0.22540(6) 0.0606(6) Uani 1 1 d .

loop_
_atom_site_aniso_label
_atom_site_aniso_U_11
_atom_site_aniso_U_22
_atom_site_aniso_U_33
_atom_site_aniso_U_23
_atom_site_aniso_U_13
_atom_site_aniso_U_12
C43 0.070(3) 0.700(11) 0.251(5) 0.321(5) -0.005(3) -0.060(5)
C44 0.167(4) 0.095(3) 0.116(3) -0.022(3) -0.043(3) 0.023(3)
O18 0.0774(14) 0.0445(11) 0.168(2) -0.0261(13) -0.0285(14) 0.0160(11)
O19 0.247(3) 0.0830(19) 0.179(3) -0.043(2) -0.104(3) 0.046(2)
C45 0.107(4) 0.429(11) 0.133(5) -0.087(6) -0.011(3) 0.070(5)
C46 0.093(3) 0.119(3) 0.120(3) -0.040(3) 0.000(2) 0.012(3)
O20 0.1114(18) 0.0675(14) 0.1032(18) -0.0107(14) 0.0169(15) 0.0106(14)
O21 0.193(3) 0.0993(19) 0.156(3) -0.050(2) 0.061(2) -0.049(2)
N29 0.0390(10) 0.0597(13) 0.0434(11) 0.0163(10) 0.0083(9) 0.0077(10)
O1W 0.0508(9) 0.0334(8) 0.0637(11) -0.0084(8) 0.0071(9) -0.0035(7)
O2W 0.0661(11) 0.0289(8) 0.0732(13) 0.0113(9) 0.0008(10) 0.0028(8)
O3W 0.0528(9) 0.0480(10) 0.0454(10) -0.0009(8) 0.0002(8) -0.0031(8)
O4W 0.0895(14) 0.0371(10) 0.0725(13) -0.0112(9) -0.0038(11) 0.0154(10)
O5W 0.0648(12) 0.0837(13) 0.1239(17) 0.0556(13) -0.0408(12) -0.0342(11)
O15 0.0517(9) 0.0640(11) 0.0322(9) 0.0043(8) -0.0005(8) 0.0077(9)
O16 0.0381(9) 0.1170(16) 0.0402(10) -0.0125(11) -0.0020(8) 0.0139(10)
O17 0.0460(10) 0.1337(18) 0.0509(11) 0.0239(12) 0.0101(9) 0.0294(11)
ND1 0.03132(6) 0.02921(7) 0.04507(8) 0.00168(5) -0.00345(5) 0.00014(5)
C1 0.0314(11) 0.0246(10) 0.0500(14) -0.0057(10) 0.0002(10) -0.0066(9)
C2 0.0280(10) 0.0338(11) 0.0508(14) -0.0033(11) 0.0034(10) 0.0006(9)
C3 0.0250(10) 0.0308(11) 0.0491(13) -0.0059(10) 0.0001(10) -0.0051(9)
C4 0.0357(11) 0.0404(13) 0.0422(13) -0.0061(11) -0.0026(10) 0.0062(10)
C5 0.0288(10) 0.0319(11) 0.0480(14) -0.0074(10) -0.0027(10) -0.0014(9)
C6 0.0317(11) 0.0424(12) 0.0455(14) -0.0047(11) -0.0012(10) 0.0072(10)
C7 0.0389(11) 0.0266(10) 0.0359(12) -0.0096(9) -0.0002(10) 0.0000(9)
C8 0.0384(11) 0.0421(12) 0.0364(12) -0.0090(10) -0.0087(10) -0.0024(10)
C9 0.0433(12) 0.0473(13) 0.0277(12) -0.0003(10) -0.0047(10) 0.0024(11)
C10 0.0385(12) 0.0493(14) 0.0424(14) -0.0051(11) -0.0092(11) 0.0012(11)
C11 0.0367(11) 0.0401(13) 0.0456(14) -0.0068(11) 0.0120(10) 0.0012(10)
C12 0.0463(13) 0.0409(12) 0.0406(13) 0.0054(11) -0.0106(11) 0.0020(11)
C13 0.0359(11) 0.0533(14) 0.0349(13) -0.0043(11) 0.0116(10) -0.0011(11)
C14 0.0402(12) 0.0456(13) 0.0275(12) -0.0026(10) 0.0020(10) -0.0023(10)
C15 0.0394(11) 0.0426(12) 0.0280(11) -0.0002(10) 0.0069(10) -0.0010(10)
C16 0.0416(12) 0.0448(13) 0.0305(12) 0.0025(10) 0.0007(10) -0.0009(10)
C17 0.0374(12) 0.0521(14) 0.0503(15) -0.0076(12) 0.0077(11) 0.0036(11)
C18 0.0433(13) 0.0461(13) 0.0367(13) -0.0006(11) -0.0064(11) -0.0003(11)
C19 0.0351(11) 0.0372(12) 0.0477(14) -0.0045(11) 0.0009(11) 0.0064(10)
C20 0.0328(11) 0.0398(12) 0.0445(14) -0.0001(11) -0.0005(10) -0.0025(10)
C21 0.0411(13) 0.0365(13) 0.0455(14) -0.0064(11) -0.0048(11) -0.0012(10)
C22 0.0407(12) 0.0308(11) 0.0386(13) -0.0011(10) -0.0018(10) -0.0033(10)
C23 0.0383(12) 0.0546(15) 0.0479(14) -0.0069(12) -0.0113(11) 0.0074(11)
C24 0.0498(13) 0.0331(11) 0.0448(14) -0.0071(11) -0.0120(11) 0.0077(10)
C25 0.0372(12) 0.0395(12) 0.0496(14) -0.0079(11) -0.0108(11) 0.0028(10)
C26 0.0419(12) 0.0390(12) 0.0405(13) -0.0076(11) -0.0119(11) 0.0029(10)
C27 0.0426(12) 0.0342(11) 0.0381(13) -0.0086(10) -0.0093(10) 0.0003(10)
C28 0.0413(13) 0.0545(14) 0.0417(14) -0.0102(12) -0.0087(11) 0.0105(11)
C29 0.0396(12) 0.0415(13) 0.0527(15) 0.0017(12) -0.0132(11) 0.0011(10)
C30 0.0542(14) 0.0333(12) 0.0433(14) -0.0092(11) -0.0030(11) 0.0046(11)
C31 0.0478(13) 0.0372(12) 0.0372(13) 0.0020(11) -0.0142(10) 0.0066(10)
C32 0.0436(13) 0.0412(12) 0.0399(14) -0.0052(11) -0.0060(11) 0.0005(10)
C33 0.0445(13) 0.0476(13) 0.0391(13) -0.0096(11) -0.0053(11) 0.0040(11)
C34 0.0467(13) 0.0421(13) 0.0492(15) -0.0153(11) -0.0083(12) 0.0048(11)
C35 0.0459(13) 0.0421(13) 0.0394(13) 0.0046(11) -0.0097(11) 0.0015(11)
C36 0.0419(13) 0.0488(14) 0.0557(16) -0.0206(12) 0.0043(12) 0.0037(11)
C37 0.0463(12) 0.0332(11) 0.0338(12) 0.0054(10) 0.0022(10) 0.0006(10)
C38 0.0352(11) 0.0413(12) 0.0460(14) 0.0008(11) 0.0047(10) 0.0020(10)
C39 0.0323(11) 0.0359(11) 0.0424(13) -0.0013(10) 0.0024(10) -0.0031(10)
C40 0.0335(11) 0.0313(11) 0.0531(14) -0.0008(11) 0.0103(11) -0.0002(9)
C41 0.0398(12) 0.0244(11) 0.0533(15) -0.0024(10) -0.0008(11) -0.0038(9)
C42 0.0423(12) 0.0370(12) 0.0506(14) -0.0040(11) 0.0009(11) 0.0130(10)
N1 0.0375(9) 0.0244(8) 0.0421(11) -0.0038(8) -0.0031(8) 0.0041(8)
N2 0.0291(9) 0.0337(10) 0.0453(11) -0.0019(9) 0.0006(8) 0.0008(8)
N3 0.0444(10) 0.0321(9) 0.0427(11) -0.0073(9) -0.0013(9) 0.0071(8)
N4 0.0362(9) 0.0314(9) 0.0453(11) -0.0013(9) 0.0008(9) 0.0041(8)
N5 0.0265(9) 0.0334(9) 0.0449(11) -0.0006(9) -0.0028(8) -0.0035(8)
N6 0.0331(9) 0.0404(10) 0.0398(11) 0.0003(9) -0.0012(8) 0.0019(8)
N7 0.0346(10) 0.0374(10) 0.0478(11) -0.0040(9) 0.0001(9) 0.0020(8)
N8 0.0405(10) 0.0403(11) 0.0449(11) -0.0003(9) -0.0009(9) 0.0014(9)
N9 0.0382(10) 0.0423(10) 0.0377(11) -0.0016(9) 0.0023(9) -0.0017(9)
N10 0.0364(10) 0.0375(10) 0.0427(11) -0.0039(9) -0.0003(9) 0.0004(8)
N11 0.0358(10) 0.0411(11) 0.0451(12) 0.0000(9) -0.0015(9) 0.0009(9)
N12 0.0353(9) 0.0494(11) 0.0373(11) -0.0087(9) -0.0008(8) 0.0033(9)
N13 0.0388(10) 0.0399(10) 0.0438(11) -0.0084(9) -0.0022(9) 0.0056(9)
N14 0.0475(11) 0.0397(11) 0.0446(12) -0.0049(9) -0.0042(9) 0.0108(9)
N15 0.0397(10) 0.0348(10) 0.0374(11) -0.0023(8) -0.0006(9) 0.0056(8)
N16 0.0420(10) 0.0408(10) 0.0398(11) -0.0110(9) -0.0059(9) 0.0102(9)
N17 0.0396(10) 0.0404(10) 0.0415(11) -0.0027(9) -0.0042(9) 0.0111(9)
N18 0.0406(10) 0.0374(10) 0.0483(12) -0.0055(9) -0.0092(9) 0.0004(9)
N19 0.0476(11) 0.0421(11) 0.0400(11) -0.0002(9) -0.0094(9) 0.0160(9)
N20 0.0413(10) 0.0409(10) 0.0414(11) -0.0026(9) -0.0044(9) 0.0115(9)
N21 0.0428(11) 0.0326(10) 0.0503(12) -0.0028(9) -0.0073(9) 0.0048(9)
N22 0.0467(11) 0.0337(10) 0.0438(11) -0.0033(9) -0.0004(9) -0.0014(9)
N23 0.0437(11) 0.0416(11) 0.0480(12) -0.0053(9) -0.0056(10) 0.0050(9)
N24 0.0451(11) 0.0384(11) 0.0619(14) -0.0100(10) -0.0065(10) 0.0002(9)
N25 0.0430(10) 0.0413(11) 0.0444(11) 0.0000(9) -0.0004(9) 0.0025(9)
N26 0.0331(9) 0.0288(9) 0.0467(11) -0.0023(8) -0.0006(8) 0.0019(8)
N27 0.0400(10) 0.0352(10) 0.0431(11) -0.0100(9) -0.0014(9) -0.0012(8)
N28 0.0389(10) 0.0326(10) 0.0414(11) -0.0020(8) 0.0013(9) 0.0002(8)
O1 0.0336(8) 0.0437(9) 0.0530(10) -0.0002(8) 0.0029(8) 0.0078(7)
O2 0.0351(8) 0.0332(8) 0.0476(9) 0.0020(7) -0.0024(7) 0.0018(7)
O3 0.0338(8) 0.0511(9) 0.0483(10) 0.0089(8) 0.0020(7) 0.0062(7)
O4 0.0558(11) 0.0474(10) 0.0545(11) -0.0056(8) -0.0038(9) 0.0131(8)
O5 0.0467(9) 0.0394(9) 0.0694(12) -0.0116(9) -0.0027(9) 0.0045(8)
O6 0.0482(9) 0.0385(9) 0.0526(10) -0.0049(8) -0.0012(8) 0.0048(8)
O7 0.0441(9) 0.0356(8) 0.0571(11) -0.0009(8) -0.0013(8) 0.0092(7)
O8 0.0719(11) 0.0361(9) 0.0527(11) -0.0022(8) -0.0092(9) 0.0227(9)
O9 0.0471(9) 0.0416(9) 0.0687(12) -0.0049(9) 0.0010(9) 0.0090(8)
O10 0.0411(9) 0.0530(10) 0.0591(11) -0.0109(9) 0.0001(8) 0.0062(8)
O11 0.0317(8) 0.0562(11) 0.0458(10) -0.0063(8) -0.0032(7) 0.0080(7)
O12 0.0549(10) 0.0866(14) 0.0605(12) 0.0108(11) 0.0034(9) 0.0344(10)
O13 0.0538(10) 0.0479(10) 0.0631(11) -0.0086(9) -0.0125(9) 0.0109(9)
O14 0.0707(12) 0.0390(9) 0.0721(13) 0.0019(9) -0.0098(10) 0.0002(9)

loop_
_atom_type_symbol
_atom_type_description
_atom_type_scat_dispersion_real
_atom_type_scat_dispersion_imag
_atom_type_scat_source
C C 0.0033 0.0016 'International Tables Vol C Tables 4.2.6.8 and 6.1.1.4'
H H 0.0000 0.0000 'International Tables Vol C Tables 4.2.6.8 and 6.1.1.4'
N N 0.0061 0.0033 'International Tables Vol C Tables 4.2.6.8 and 6.1.1.4'
O O 0.0106 0.0060 'International Tables Vol C Tables 4.2.6.8 and 6.1.1.4'
Nd Nd -0.1943 3.0179 'International Tables Vol C Tables 4.2.6.8 and 6.1.1.4'

loop_
_geom_angle_atom_site_label_1
_geom_angle_atom_site_label_2
_geom_angle_atom_site_label_3
_geom_angle
C44 C43 H43A 109.5
C44 C43 H43B 109.5
H43A C43 H43B 109.5
C44 C43 H43C 109.5
H43A C43 H43C 109.5
H43B C43 H43C 109.5
O19 C44 O18 127.1(3)
O19 C44 C43 98.2(4)
O18 C44 C43 134.1(4)
C46 C45 H45A 109.5
C46 C45 H45B 109.5
H45A C45 H45B 109.5
C46 C45 H45C 109.5
H45A C45 H45C 109.5
H45B C45 H45C 109.5
O21 C46 O20 126.7(4)
O21 C46 C45 119.1(5)
O20 C46 C45 114.2(4)
O17 N29 O15 122.2(2)
O17 N29 O16 121.2(2)
O15 N29 O16 116.61(19)
O17 N29 ND1 175.61(18)
O15 N29 ND1 59.52(11)
O16 N29 ND1 57.26(11)
N29 O15 ND1 96.00(13)
N29 O16 ND1 97.84(14)
O1 ND1 O3W 85.81(6)
O1 ND1 O5W 143.18(7)
O3W ND1 O5W 85.81(7)
O1 ND1 O2 90.88(5)
O3W ND1 O2 139.86(5)
O5W ND1 O2 73.29(6)
O1 ND1 O2W 74.44(6)
O3W ND1 O2W 73.80(6)
O5W ND1 O2W 136.28(7)
O2 ND1 O2W 143.13(6)
O1 ND1 O4W 69.68(6)
O3W ND1 O4W 71.05(6)
O5W ND1 O4W 73.68(7)
O2 ND1 O4W 70.33(6)
O2W ND1 O4W 130.76(7)
O1 ND1 O1W 73.97(6)
O3W ND1 O1W 142.14(6)
O5W ND1 O1W 128.97(7)
O2 ND1 O1W 73.36(5)
O2W ND1 O1W 70.13(6)
O4W ND1 O1W 127.21(6)
O1 ND1 O16 140.97(6)
O3W ND1 O16 119.74(6)
O5W ND1 O16 72.51(7)
O2 ND1 O16 86.59(6)
O2W ND1 O16 84.57(6)
O4W ND1 O16 143.31(7)
O1W ND1 O16 68.00(6)
O1 ND1 O15 141.71(6)
O3W ND1 O15 70.42(5)
O5W ND1 O15 66.39(6)
O2 ND1 O15 126.66(5)
O2W ND1 O15 70.38(6)
O4W ND1 O15 125.43(6)
O1W ND1 O15 106.87(6)
O16 ND1 O15 49.32(5)
O1 ND1 N29 150.38(6)
O3W ND1 N29 94.89(6)
O5W ND1 N29 66.15(7)
O2 ND1 N29 106.72(5)
O2W ND1 N29 77.34(6)
O4W ND1 N29 138.34(7)
O1W ND1 N29 88.20(6)
O16 ND1 N29 24.89(6)
O15 ND1 N29 24.48(5)
O1 C1 N1 125.4(2)
O1 C1 N2 125.7(2)
N1 C1 N2 108.88(19)
N1 C2 N3 113.18(18)
N1 C2 C3 103.20(17)
N3 C2 C3 102.66(18)
N1 C2 H2 112.3
N3 C2 H2 112.3
C3 C2 H2 112.3
N2 C3 N4 113.78(17)
N2 C3 C2 103.67(17)
N4 C3 C2 103.53(17)
N2 C3 H3 111.8
N4 C3 H3 111.8
C2 C3 H3 111.8
O8 C4 N4 125.5(2)
O8 C4 N3 125.8(2)
N4 C4 N3 108.7(2)
N5 C5 N2 113.39(17)
N5 C5 H5A 108.9
N2 C5 H5A 108.9
N5 C5 H5B 108.9
N2 C5 H5B 108.9
H5A C5 H5B 107.7
N4 C6 N7 113.64(18)
N4 C6 H6A 108.8
N7 C6 H6A 108.8
N4 C6 H6B 108.8
N7 C6 H6B 108.8
H6A C6 H6B 107.7
O2 C7 N6 125.0(2)
O2 C7 N5 125.5(2)
N6 C7 N5 109.54(18)
N5 C8 N7 116.01(19)
N5 C8 C9 103.76(17)
N7 C8 C9 102.69(18)
N5 C8 H8 111.3
N7 C8 H8 111.3
C9 C8 H8 111.3
N6 C9 N8 115.03(19)
N6 C9 C8 103.23(18)
N8 C9 C8 103.69(18)
N6 C9 H9 111.4
N8 C9 H9 111.4
C8 C9 H9 111.4
O9 C10 N7 126.4(2)
O9 C10 N8 124.9(2)
N7 C10 N8 108.7(2)
N6 C11 N9 114.02(19)
N6 C11 H11A 108.7
N9 C11 H11A 108.7
N6 C11 H11B 108.7
N9 C11 H11B 108.7
H11A C11 H11B 107.6
N11 C12 N8 113.96(19)
N11 C12 H12A 108.8
N8 C12 H12A 108.8
N11 C12 H12B 108.8
N8 C12 H12B 108.8
H12A C12 H12B 107.7
O3 C13 N10 127.4(2)
O3 C13 N9 125.4(2)
N10 C13 N9 107.2(2)
N11 C14 N9 114.64(19)
N11 C14 C15 104.00(18)
N9 C14 C15 102.48(18)
N11 C14 H14 111.7
N9 C14 H14 111.7
C15 C14 H14 111.7
N10 C15 N12 114.92(18)
N10 C15 C14 104.22(18)
N12 C15 C14 102.43(17)
N10 C15 H15 111.6
N12 C15 H15 111.6
C14 C15 H15 111.6
O10 C16 N11 126.4(2)
O10 C16 N12 125.9(2)
N11 C16 N12 107.65(19)
N13 C17 N10 112.97(19)
N13 C17 H17A 109.0
N10 C17 H17A 109.0
N13 C17 H17B 109.0
N10 C17 H17B 109.0
H17A C17 H17B 107.8
N15 C18 N12 113.25(19)
N15 C18 H18A 108.9
N12 C18 H18A 108.9
N15 C18 H18B 108.9
N12 C18 H18B 108.9
H18A C18 H18B 107.7
O4 C19 N14 126.5(2)
O4 C19 N13 125.2(2)
N14 C19 N13 108.3(2)
N13 C20 N15 115.44(18)
N13 C20 C21 103.34(19)
N15 C20 C21 103.21(19)
N13 C20 H20 111.4
N15 C20 H20 111.4
C21 C20 H20 111.4
N16 C21 N14 114.7(2)
N16 C21 C20 103.31(19)
N14 C21 C20 102.78(18)
N16 C21 H21 111.8
N14 C21 H21 111.8
C20 C21 H21 111.8
O11 C22 N15 126.0(2)
O11 C22 N16 125.9(2)
N15 C22 N16 108.1(2)
N17 C23 N14 114.41(19)
N17 C23 H23A 108.7
N14 C23 H23A 108.7
N17 C23 H23B 108.7
N14 C23 H23B 108.7
H23A C23 H23B 107.6
N19 C24 N16 113.25(19)
N19 C24 H24A 108.9
N16 C24 H24A 108.9
N19 C24 H24B 108.9
N16 C24 H24B 108.9
H24A C24 H24B 107.7
O5 C25 N17 125.9(2)
O5 C25 N18 125.4(2)
N17 C25 N18 108.7(2)
N19 C26 N17 114.71(19)
N19 C26 C27 102.77(18)
N17 C26 C27 103.14(18)
N19 C26 H26 111.8
N17 C26 H26 111.8
C27 C26 H26 111.8
N20 C27 N18 114.09(18)
N20 C27 C26 103.37(18)
N18 C27 C26 103.30(18)
N20 C27 H27 111.8
N18 C27 H27 111.8
C26 C27 H27 111.8
O12 C28 N19 125.9(2)
O12 C28 N20 125.5(2)
N19 C28 N20 108.6(2)
N18 C29 N21 112.96(19)
N18 C29 H29A 109.0
N21 C29 H29A 109.0
N18 C29 H29B 109.0
N21 C29 H29B 109.0
H29A C29 H29B 107.8
N23 C30 N20 113.3(2)
N23 C30 H30A 108.9
N20 C30 H30A 108.9
N23 C30 H30B 108.9
N20 C30 H30B 108.9
H30A C30 H30B 107.7
O6 C31 N22 125.8(2)
O6 C31 N21 124.6(2)
N22 C31 N21 109.7(2)
N21 C32 N23 116.1(2)
N21 C32 C33 103.21(19)
N23 C32 C33 103.86(18)
N21 C32 H32 111.0
N23 C32 H32 111.0
C33 C32 H32 111.0
N22 C33 N24 114.9(2)
N22 C33 C32 103.45(19)
N24 C33 C32 102.91(19)
N22 C33 H33 111.7
N24 C33 H33 111.7
C32 C33 H33 111.7
O13 C34 N23 127.1(2)
O13 C34 N24 124.6(2)
N23 C34 N24 108.2(2)
N25 C35 N22 113.49(19)
N25 C35 H35A 108.9
N22 C35 H35A 108.9
N25 C35 H35B 108.9
N22 C35 H35B 108.9
H35A C35 H35B 107.7
N24 C36 N27 114.6(2)
N24 C36 H36A 108.6
N27 C36 H36A 108.6
N24 C36 H36B 108.6
N27 C36 H36B 108.6
H36A C36 H36B 107.6
O7 C37 N25 125.6(2)
O7 C37 N26 125.8(2)
N25 C37 N26 108.59(19)
N27 C38 N25 114.32(19)
N27 C38 C39 104.72(19)
N25 C38 C39 103.14(18)
N27 C38 H38 111.4
N25 C38 H38 111.4
C39 C38 H38 111.4
N26 C39 N28 112.92(18)
N26 C39 C38 103.89(18)
N28 C39 C38 103.03(17)
N26 C39 H39 112.1
N28 C39 H39 112.1
C38 C39 H39 112.1
O14 C40 N27 125.2(2)
O14 C40 N28 125.0(2)
N27 C40 N28 109.84(19)
N26 C41 N1 113.69(17)
N26 C41 H41A 108.8
N1 C41 H41A 108.8
N26 C41 H41B 108.8
N1 C41 H41B 108.8
H41A C41 H41B 107.7
N28 C42 N3 113.97(19)
N28 C42 H42A 108.8
N3 C42 H42A 108.8
N28 C42 H42B 108.8
N3 C42 H42B 108.8
H42A C42 H42B 107.7
C1 N1 C2 111.93(19)
C1 N1 C41 122.81(18)
C2 N1 C41 123.28(18)
C1 N2 C5 122.91(18)
C1 N2 C3 111.60(19)
C5 N2 C3 123.02(18)
C4 N3 C42 121.58(19)
C4 N3 C2 112.11(19)
C42 N3 C2 122.54(19)
C4 N4 C6 124.03(19)
C4 N4 C3 112.33(19)
C6 N4 C3 123.41(19)
C7 N5 C8 111.67(18)
C7 N5 C5 123.21(18)
C8 N5 C5 124.30(17)
C7 N6 C9 111.77(18)
C7 N6 C11 123.66(19)
C9 N6 C11 122.88(19)
C10 N7 C8 113.12(19)
C10 N7 C6 122.99(19)
C8 N7 C6 123.43(18)
C10 N8 C12 122.2(2)
C10 N8 C9 111.71(19)
C12 N8 C9 123.44(19)
C13 N9 C11 120.35(19)
C13 N9 C14 112.26(19)
C11 N9 C14 123.26(19)
C13 N10 C15 113.41(19)
C13 N10 C17 121.9(2)
C15 N10 C17 124.02(19)
C16 N11 C14 112.79(18)
C16 N11 C12 122.91(19)
C14 N11 C12 123.28(19)
C16 N12 C18 122.06(19)
C16 N12 C15 112.43(18)
C18 N12 C15 123.09(19)
C19 N13 C17 122.7(2)
C19 N13 C20 112.76(19)
C17 N13 C20 123.6(2)
C19 N14 C23 121.9(2)
C19 N14 C21 112.51(19)
C23 N14 C21 123.9(2)
C22 N15 C20 112.44(19)
C22 N15 C18 122.09(19)
C20 N15 C18 122.94(19)
C22 N16 C21 112.57(19)
C22 N16 C24 122.01(19)
C21 N16 C24 122.51(19)
C25 N17 C23 122.5(2)
C25 N17 C26 112.64(19)
C23 N17 C26 122.4(2)
C25 N18 C29 123.3(2)
C25 N18 C27 112.00(19)
C29 N18 C27 123.02(19)
C28 N19 C26 112.9(2)
C28 N19 C24 122.4(2)
C26 N19 C24 122.2(2)
C28 N20 C27 112.10(19)
C28 N20 C30 122.9(2)
C27 N20 C30 122.01(19)
C31 N21 C32 111.31(19)
C31 N21 C29 121.94(19)
C32 N21 C29 123.06(19)
C31 N22 C33 111.93(19)
C31 N22 C35 122.30(19)
C33 N22 C35 122.94(19)
C34 N23 C30 122.5(2)
C34 N23 C32 112.6(2)
C30 N23 C32 124.7(2)
C34 N24 C36 124.0(2)
C34 N24 C33 112.1(2)
C36 N24 C33 123.3(2)
C37 N25 C38 112.72(19)
C37 N25 C35 122.5(2)
C38 N25 C35 124.61(19)
C37 N26 C41 123.39(18)
C37 N26 C39 111.58(18)
C41 N26 C39 123.50(18)
C40 N27 C36 122.56(19)
C40 N27 C38 111.19(18)
C36 N27 C38 125.0(2)
C40 N28 C42 121.08(19)
C40 N28 C39 111.01(18)
C42 N28 C39 123.21(18)
C1 O1 ND1 138.99(15)
C7 O2 ND1 145.27(14)

loop_
_geom_bond_atom_site_label_1
_geom_bond_atom_site_label_2
_geom_bond_distance
C43 C44 1.5202(17)
C43 H43A 0.9700
C43 H43B 0.9700
C43 H43C 0.9700
C44 O19 1.221(5)
C44 O18 1.224(4)
C45 C46 1.520(6)
C45 H45A 0.9700
C45 H45B 0.9700
C45 H45C 0.9700
C46 O21 1.163(5)
C46 O20 1.351(5)
N29 O17 1.230(3)
N29 O15 1.246(3)
N29 O16 1.271(3)
N29 ND1 2.991(2)
O1W ND1 2.5242(17)
O2W ND1 2.4912(17)
O3W ND1 2.4429(18)
O4W ND1 2.5061(19)
O5W ND1 2.456(2)
O15 ND1 2.5918(17)
O16 ND1 2.5395(18)
ND1 O1 2.4344(16)
ND1 O2 2.4810(16)
C1 O1 1.231(3)
C1 N1 1.357(3)
C1 N2 1.358(3)
C2 N1 1.455(3)
C2 N3 1.463(3)
C2 C3 1.528(3)
C2 H2 0.9900
C3 N2 1.450(3)
C3 N4 1.457(3)
C3 H3 0.9900
C4 O8 1.235(3)
C4 N4 1.346(3)
C4 N3 1.359(3)
C5 N5 1.434(3)
C5 N2 1.444(3)
C5 H5A 0.9800
C5 H5B 0.9800
C6 N4 1.448(3)
C6 N7 1.459(3)
C6 H6A 0.9800
C6 H6B 0.9800
C7 O2 1.248(3)
C7 N6 1.355(3)
C7 N5 1.361(3)
C8 N5 1.433(3)
C8 N7 1.445(3)
C8 C9 1.548(3)
C8 H8 0.9900
C9 N6 1.442(3)
C9 N8 1.457(3)
C9 H9 0.9900
C10 O9 1.226(3)
C10 N7 1.359(3)
C10 N8 1.362(3)
C11 N6 1.448(3)
C11 N9 1.450(3)
C11 H11A 0.9800
C11 H11B 0.9800
C12 N11 1.445(3)
C12 N8 1.449(3)
C12 H12A 0.9800
C12 H12B 0.9800
C13 O3 1.219(3)
C13 N10 1.358(3)
C13 N9 1.397(3)
C14 N11 1.433(3)
C14 N9 1.453(3)
C14 C15 1.546(3)
C14 H14 0.9900
C15 N10 1.431(3)
C15 N12 1.454(3)
C15 H15 0.9900
C16 O10 1.228(3)
C16 N11 1.367(3)
C16 N12 1.372(3)
C17 N13 1.441(3)
C17 N10 1.453(3)
C17 H17A 0.9800
C17 H17B 0.9800
C18 N15 1.445(3)
C18 N12 1.452(3)
C18 H18A 0.9800
C18 H18B 0.9800
C19 O4 1.224(3)
C19 N14 1.363(3)
C19 N13 1.366(3)
C20 N13 1.444(3)
C20 N15 1.444(3)
C20 C21 1.556(3)
C20 H20 0.9900
C21 N16 1.432(3)
C21 N14 1.457(3)
C21 H21 0.9900
C22 O11 1.236(3)
C22 N15 1.362(3)
C22 N16 1.375(3)
C23 N17 1.414(3)
C23 N14 1.454(3)
C23 H23A 0.9800
C23 H23B 0.9800
C24 N19 1.451(3)
C24 N16 1.456(3)
C24 H24A 0.9800
C24 H24B 0.9800
C25 O5 1.234(3)
C25 N17 1.363(3)
C25 N18 1.373(3)
C26 N19 1.441(3)
C26 N17 1.454(3)
C26 C27 1.557(3)
C26 H26 0.9900
C27 N20 1.449(3)
C27 N18 1.457(3)
C27 H27 0.9900
C28 O12 1.229(3)
C28 N19 1.361(3)
C28 N20 1.363(3)
C29 N18 1.436(3)
C29 N21 1.463(3)
C29 H29A 0.9800
C29 H29B 0.9800
C30 N23 1.417(3)
C30 N20 1.471(3)
C30 H30A 0.9800
C30 H30B 0.9800
C31 O6 1.234(3)
C31 N22 1.346(3)
C31 N21 1.363(3)
C32 N21 1.449(3)
C32 N23 1.451(3)
C32 C33 1.546(3)
C32 H32 0.9900
C33 N22 1.446(3)
C33 N24 1.454(3)
C33 H33 0.9900
C34 O13 1.217(3)
C34 N23 1.356(3)
C34 N24 1.385(3)
C35 N25 1.452(3)
C35 N22 1.460(3)
C35 H35A 0.9800
C35 H35B 0.9800
C36 N24 1.414(3)
C36 N27 1.440(3)
C36 H36A 0.9800
C36 H36B 0.9800
C37 O7 1.233(3)
C37 N25 1.347(3)
C37 N26 1.365(3)
C38 N27 1.440(3)
C38 N25 1.450(3)
C38 C39 1.524(3)
C38 H38 0.9900
C39 N26 1.451(3)
C39 N28 1.460(3)
C39 H39 0.9900
C40 O14 1.231(3)
C40 N27 1.352(3)
C40 N28 1.362(3)
C41 N26 1.428(3)
C41 N1 1.455(3)
C41 H41A 0.9800
C41 H41B 0.9800
C42 N28 1.437(3)
C42 N3 1.449(3)
C42 H42A 0.9800
C42 H42B 0.9800

loop_
_platon_squeeze_void_nr
_platon_squeeze_void_average_x
_platon_squeeze_void_average_y
_platon_squeeze_void_average_z
_platon_squeeze_void_volume
_platon_squeeze_void_count_electrons
_platon_squeeze_void_content
1 -0.011 0.021 0.000 2090 683 ' '
2 0.176 0.910 0.500 2089 682 ' '
